data_7245304
loop_
_publ_author_name
'Mukherjee, Nilanjana'
'Satyanarayana, Appanapalli N. V.'
'Singh, Priti'
'Dixit, Mudit'
'Chatterjee, Tanmay'

_publ_section_title
;
 Recyclable iodine-catalyzed radical selenylative annulation of 2-alkynyl
 biaryls with diselenides in water: a green approach to selanyl polycyclic
 aromatic hydrocarbons and polycyclic heteroaromatics
;
_journal_issue 18
_journal_name_full 'Green Chemistry'
_journal_page_first 7029
_journal_page_last 7038
_journal_paper_doi 10.1039/D2GC02256G
_journal_volume 24
_journal_year 2022
_chemical_formula_moiety 'C29 H24 Se'
_chemical_formula_sum 'C29 H24 Se'
_chemical_formula_weight 451.473
_space_group_crystal_system triclinic
_space_group_IT_number 2
_space_group_name_Hall '-P 1'
_space_group_name_H-M_alt 'P -1'
_symmetry_Int_Tables_number 2
_atom_sites_solution_primary dual
_audit_creation_date 2022-05-03
_audit_creation_method
;
Olex2 1.5
(compiled 2022.04.07 svn.rca3783a0 for OlexSys, GUI svn.r6498)
;
_audit_update_record
;
2022-05-04 deposited with the CCDC.	2022-08-10 downloaded from the CCDC.
;
_cell_angle_alpha 71.458(2)
_cell_angle_beta 73.161(2)
_cell_angle_gamma 63.999(2)
_cell_formula_units_Z 2
_cell_length_a 9.9628(2)
_cell_length_b 10.1107(2)
_cell_length_c 12.9334(2)
_cell_measurement_reflns_used 10359
_cell_measurement_temperature 100
_cell_measurement_theta_max 79.4120
_cell_measurement_theta_min 5.0300
_cell_volume 1092.75(4)
_computing_cell_refinement 'CrysAlisPro 1.171.39.20a (Rigaku OD, 2015)'
_computing_data_collection 'CrysAlisPro 1.171.39.20a (Rigaku OD, 2015)'
_computing_data_reduction 'CrysAlisPro 1.171.39.20a (Rigaku OD, 2015)'
_computing_molecular_graphics 'Olex2 1.5 (Dolomanov et al., 2009)'
_computing_publication_material 'Olex2 1.5 (Dolomanov et al., 2009)'
_computing_structure_refinement 'olex2.refine 1.5 (Bourhis et al., 2015)'
_computing_structure_solution 'SHELXT 2018/2 (Sheldrick, 2018)'
_diffrn_ambient_temperature 100
_diffrn_detector 'CCD plate'
_diffrn_measured_fraction_theta_full 0.9965
_diffrn_measured_fraction_theta_max 0.9687
_diffrn_measurement_details
;
List of Runs (angles in degrees, time in seconds):

  # Type    Start    End  Width  t~exp~   \w     \q     \k     \f   Frames
#--------------------------------------------------------------------------
  1  \w     41.00  87.00   0.50    1.50    --    0.00  82.00-120.00   92
  2  \w     51.00  76.00   0.50    1.50    --    0.00  37.00-120.00   50
  3  \w    -85.00  19.00   0.50    1.50    --    0.00 -19.00-120.00  208
  4  \w    -29.00  29.00   0.50    1.50    --    0.00  82.00-120.00  116
  5  \w    -19.00  39.00   0.50    1.50    --    0.00  37.00-120.00  116
  6  \w     87.00 197.00   0.50    1.50    --  107.20  45.00  90.00  220
  7  \w     18.00 139.00   0.50    1.50    --  107.20 -82.00 120.00  242
  8  \w     19.00 132.00   0.50    1.50    --  107.20 -61.00 -90.00  226
  9  \w     93.00 171.00   0.50    1.50    --  107.20  30.00-150.00  156
 10  \w     52.00 107.00   0.50    1.50    --  107.20 -82.00  30.00  110
 11  \w     40.00 130.00   0.50    1.50    --  107.20 -82.00 -90.00  180
 12  \w     34.00  60.00   0.50    1.50    --  107.20 -82.00  60.00   52
 13  \w    138.00 186.00   0.50    1.50    --  107.20  30.00 120.00   96
 14  \w     82.00 153.00   0.50    1.50    --  107.20  82.00 150.00  142
 15  \w     92.00 117.00   0.50    1.50    --  107.20 -82.00-180.00   50
 16  \w     19.00  64.00   0.50    1.50    --  107.20 -82.00-180.00   90
 17  \w     87.00 112.00   0.50    1.50    --  107.20 -82.00 -60.00   50
 18  \w     19.00 132.00   0.50    1.50    --  107.20 -61.00   0.00  226
 19  \w     21.00 123.00   0.50    1.50    --  107.20 -61.00 120.00  204
 20  \w     93.00 148.00   0.50    1.50    --  107.20  30.00 -90.00  110
 21  \w     89.00 115.00   0.50    1.50    --  107.20 -82.00-150.00   52
 22  \w     91.00 190.00   0.50    1.50    --  107.20  30.00-120.00  198
;
_diffrn_measurement_device 'four-circle diffractometer'
_diffrn_measurement_device_type 'XtaLAB Pro: Kappa dual home/near'
_diffrn_measurement_method '\w scans'
_diffrn_orient_matrix_type 'CrysAlisPro convention (1999,Acta A55,543-557)'
_diffrn_orient_matrix_UB_11 -0.0805352000
_diffrn_orient_matrix_UB_12 0.1543764000
_diffrn_orient_matrix_UB_13 -0.0729045000
_diffrn_orient_matrix_UB_21 0.0849331000
_diffrn_orient_matrix_UB_22 -0.0638293000
_diffrn_orient_matrix_UB_23 -0.1045235000
_diffrn_orient_matrix_UB_31 -0.1298065000
_diffrn_orient_matrix_UB_32 -0.0482090000
_diffrn_orient_matrix_UB_33 0.0071486000
_diffrn_radiation_monochromator graphite
_diffrn_radiation_probe x-ray
_diffrn_radiation_type 'Cu K\a'
_diffrn_radiation_wavelength 1.54184
_diffrn_reflns_av_R_equivalents 0.0284
_diffrn_reflns_av_unetI/netI 0.0279
_diffrn_reflns_Laue_measured_fraction_full 0.9965
_diffrn_reflns_Laue_measured_fraction_max 0.9687
_diffrn_reflns_limit_h_max 9
_diffrn_reflns_limit_h_min -12
_diffrn_reflns_limit_k_max 12
_diffrn_reflns_limit_k_min -12
_diffrn_reflns_limit_l_max 16
_diffrn_reflns_limit_l_min -16
_diffrn_reflns_number 12419
_diffrn_reflns_point_group_measured_fraction_full 0.9965
_diffrn_reflns_point_group_measured_fraction_max 0.9687
_diffrn_reflns_theta_full 67.6840
_diffrn_reflns_theta_max 79.70
_diffrn_reflns_theta_min 4.99
_diffrn_source 'fine-focus sealed X-ray tube'
_diffrn_source_type 'Enhance (Cu) X-ray Source'
_exptl_absorpt_coefficient_mu 2.402
_exptl_absorpt_correction_T_max 1.00000
_exptl_absorpt_correction_T_min 0.57688
_exptl_absorpt_correction_type multi-scan
_exptl_absorpt_process_details
;
CrysAlisPro 1.171.39.20a (Rigaku Oxford Diffraction, 2015)
Empirical absorption correction using spherical harmonics,
 implemented in SCALE3 ABSPACK scaling algorithm.
;
_exptl_crystal_colour 'clear greenish red'
_exptl_crystal_colour_lustre clear
_exptl_crystal_colour_modifier greenish
_exptl_crystal_colour_primary red
_exptl_crystal_density_diffrn 1.372
_exptl_crystal_description cube
_exptl_crystal_F_000 463.571
_exptl_crystal_size_max 0.2
_exptl_crystal_size_mid 0.1
_exptl_crystal_size_min 0.1
_refine_diff_density_max 0.5256
_refine_diff_density_min -0.6478
_refine_diff_density_rms 0.0788
_refine_ls_d_res_high 0.7836
_refine_ls_d_res_low 8.8605
_refine_ls_extinction_coef 0.0007(2)
_refine_ls_extinction_expression Fc^*^=kFc[1+0.001xFc^2^\l^3^/sin(2\q)]^-1/4^
_refine_ls_goodness_of_fit_ref 1.0273
_refine_ls_hydrogen_treatment mixed
_refine_ls_matrix_type full
_refine_ls_number_constraints 38
_refine_ls_number_parameters 285
_refine_ls_number_reflns 4610
_refine_ls_number_restraints 0
_refine_ls_restrained_S_all 1.0273
_refine_ls_R_factor_all 0.0319
_refine_ls_R_factor_gt 0.0309
_refine_ls_shift/su_max -0.0002
_refine_ls_shift/su_mean 0.0000
_refine_ls_structure_factor_coef Fsqd
_refine_ls_weighting_details 'w=1/[\s^2^(Fo^2^)+(0.0368P)^2^+0.9925P] where P=(Fo^2^+2Fc^2^)/3'
_refine_ls_weighting_scheme calc
_refine_ls_wR_factor_gt 0.0809
_refine_ls_wR_factor_ref 0.0814
_reflns_Friedel_coverage 0.0
_reflns_limit_h_max 12
_reflns_limit_h_min -11
_reflns_limit_k_max 12
_reflns_limit_k_min -11
_reflns_limit_l_max 16
_reflns_limit_l_min 0
_reflns_number_gt 4483
_reflns_number_total 4610
_reflns_threshold_expression I>=2u(I)
_cod_data_source_file d2gc02256g2.cif
_cod_data_source_block exp_1098_NM-756_
_cod_depositor_comments 'Adding full bibliography for 7245304--7245306.cif.'
_cod_database_code 7245304
_olex2_refinement_description
;
1. Fixed Uiso
 At 1.2 times of:
  All C(H) groups, All C(H,H) groups
 At 1.5 times of:
  All C(H,H,H) groups
2.a Secondary CH2 refined with riding coordinates:
 C00P(H00b,H00e), C00T(H00s,H00t)
2.b Aromatic/amide H refined with riding coordinates:
 C00A(H00A), C00C(H00C), C00F(H00F), C00H(H00H), C00I(H00I), C00K(H00K),
 C00N(H00N), C00O(H00O), C00Q(H00Q), C00R(H00R), C00U(H00U), C007(H007),
 C008(H008), C009(H009)
2.c Idealised Me refined as rotating group:
 C00S(H00l,H00m,H00p)
;
_olex2_submission_special_instructions 'No special instructions were received'
_oxdiff_exptl_absorpt_empirical_details
;
Empirical correction (ABSPACK) includes:
- Absorption correction using spherical harmonics
- Frame scaling
;
_oxdiff_exptl_absorpt_empirical_full_max 2.335
_oxdiff_exptl_absorpt_empirical_full_min 0.604

loop_
_space_group_symop_id
_space_group_symop_operation_xyz
1 x,y,z
2 -x,-y,-z

loop_
_atom_site_label
_atom_site_type_symbol
_atom_site_fract_x
_atom_site_fract_y
_atom_site_fract_z
_atom_site_U_iso_or_equiv
_atom_site_adp_type
_atom_site_occupancy
_atom_site_refinement_flags_posn
Se1 Se 0.27947(2) 0.20550(2) 0.626316(17) 0.02671(9) Uani 1.000000 .
C00A C 0.7197(2) 0.0236(2) 0.69739(15) 0.0271(4) Uani 1.000000 .
H00A H 0.7833(2) 0.0561(2) 0.71703(15) 0.0326(5) Uiso 1.000000 R
C00B C 0.1924(2) 0.4847(2) 0.84297(15) 0.0256(4) Uani 1.000000 .
C00C C 0.4074(2) 0.5030(2) 0.30936(15) 0.0258(4) Uani 1.000000 .
H00C H 0.5056(2) 0.4636(2) 0.26705(15) 0.0310(4) Uiso 1.000000 R
C00D C 0.7737(2) -0.1234(2) 0.68454(15) 0.0272(4) Uani 1.000000 .
H00D H 0.872(3) -0.189(3) 0.6940(19) 0.032(6) Uiso 1.000000 .
C00E C 0.2444(2) 0.3744(2) 0.68359(15) 0.0239(4) Uani 1.000000 .
C00F C 0.1406(2) 0.6426(2) 0.31992(16) 0.0284(4) Uani 1.000000 .
H00F H 0.0540(2) 0.6992(2) 0.28513(16) 0.0340(5) Uiso 1.000000 R
C00G C 0.5333(2) -0.0732(2) 0.64237(16) 0.0268(4) Uani 1.000000 .
H00G H 0.471(3) -0.106(3) 0.622(2) 0.036(6) Uiso 1.000000 .
C00H C 0.1817(2) 0.4650(3) 0.95773(16) 0.0333(4) Uani 1.000000 .
H00H H 0.1589(2) 0.5496(3) 0.98632(16) 0.0400(5) Uiso 1.000000 R
C00I C 0.5735(2) 0.1237(2) 0.68181(15) 0.0251(4) Uani 1.000000 .
H00I H 0.5374(2) 0.2245(2) 0.68990(15) 0.0301(4) Uiso 1.000000 R
C00J C 0.6799(2) -0.1713(2) 0.65727(16) 0.0284(4) Uani 1.000000 .
H00J H 0.712(3) -0.271(3) 0.647(2) 0.037(6) Uiso 1.000000 .
C00K C 0.1325(2) 0.7623(2) 0.80363(16) 0.0297(4) Uani 1.000000 .
H00K H 0.1146(2) 0.7569(2) 0.88084(16) 0.0356(5) Uiso 1.000000 R
C00L C 0.2831(2) 0.5902(2) 0.25521(15) 0.0265(4) Uani 1.000000 .
C00M C 0.2268(2) 0.3576(2) 0.80177(15) 0.0260(4) Uani 1.000000 .
C00N C 0.1466(2) 0.9081(2) 0.61632(17) 0.0300(4) Uani 1.000000 .
H00N H 0.1407(2) 1.0013(2) 0.56549(17) 0.0359(5) Uiso 1.000000 R
C00O C 0.1203(2) 0.8983(2) 0.73028(17) 0.0318(4) Uani 1.000000 .
H00O H 0.0939(2) 0.9853(2) 0.75705(17) 0.0382(5) Uiso 1.000000 R
C00P C 0.3028(3) 0.6315(2) 0.13030(16) 0.0329(4) Uani 1.000000 .
H00b H 0.3613(3) 0.5383(2) 0.10163(16) 0.0395(5) Uiso 1.000000 R
H00e H 0.2017(3) 0.6779(2) 0.10849(16) 0.0395(5) Uiso 1.000000 R
C00Q C 0.2033(3) 0.3268(3) 1.02892(17) 0.0391(5) Uani 1.000000 .
H00Q H 0.1969(3) 0.3161(3) 1.10568(17) 0.0470(6) Uiso 1.000000 R
C00R C 0.2456(2) 0.2167(2) 0.87719(17) 0.0340(4) Uani 1.000000 .
H00R H 0.2661(2) 0.1311(2) 0.85059(17) 0.0408(5) Uiso 1.000000 R
C00S C 0.3977(3) 0.7899(3) -0.04793(18) 0.0443(5) Uani 1.000000 .
H00l H 0.446(2) 0.7008(3) -0.0802(2) 0.0665(8) Uiso 1.000000 GR
H00m H 0.2965(3) 0.8494(19) -0.06731(19) 0.0665(8) Uiso 1.000000 GR
H00p H 0.4594(19) 0.8516(19) -0.0771(2) 0.0665(8) Uiso 1.000000 GR
C00T C 0.3838(3) 0.7404(3) 0.07723(17) 0.0398(5) Uani 1.000000 .
H00s H 0.3282(3) 0.8309(3) 0.10927(17) 0.0478(6) Uiso 1.000000 R
H00t H 0.4868(3) 0.6916(3) 0.09612(17) 0.0478(6) Uiso 1.000000 R
C00U C 0.2347(3) 0.2020(3) 0.98847(18) 0.0402(5) Uani 1.000000 .
H00U H 0.2487(3) 0.1064(3) 1.03791(18) 0.0482(6) Uiso 1.000000 R
C002 C 0.19248(19) 0.6420(2) 0.65189(15) 0.0223(3) Uani 1.000000 .
C003 C 0.22863(19) 0.5103(2) 0.61056(14) 0.0218(3) Uani 1.000000 .
C004 C 0.4807(2) 0.0746(2) 0.65425(14) 0.0233(3) Uani 1.000000 .
C005 C 0.17117(19) 0.6306(2) 0.76691(15) 0.0237(4) Uani 1.000000 .
C006 C 0.2472(2) 0.53001(19) 0.48812(14) 0.0223(3) Uani 1.000000 .
C007 C 0.3898(2) 0.4730(2) 0.42376(15) 0.0237(4) Uani 1.000000 .
H007 H 0.4759(2) 0.4128(2) 0.45871(15) 0.0284(4) Uiso 1.000000 R
C008 C 0.1809(2) 0.7833(2) 0.57819(15) 0.0256(4) Uani 1.000000 .
H008 H 0.1973(2) 0.7913(2) 0.50070(15) 0.0308(4) Uiso 1.000000 R
C009 C 0.1223(2) 0.6138(2) 0.43484(16) 0.0269(4) Uani 1.000000 .
H009 H 0.0238(2) 0.6516(2) 0.47725(16) 0.0323(5) Uiso 1.000000 R

loop_
_atom_site_aniso_label
_atom_site_aniso_U_11
_atom_site_aniso_U_22
_atom_site_aniso_U_33
_atom_site_aniso_U_12
_atom_site_aniso_U_13
_atom_site_aniso_U_23
Se1 0.02295(12) 0.01941(12) 0.03835(13) -0.00654(8) -0.01211(8) -0.00335(8)
C00A 0.0244(9) 0.0311(10) 0.0272(9) -0.0127(8) -0.0059(7) -0.0038(7)
C00B 0.0188(8) 0.0279(9) 0.0246(8) -0.0072(7) -0.0048(6) -0.0005(7)
C00C 0.0231(9) 0.0262(9) 0.0291(9) -0.0101(7) -0.0032(7) -0.0078(7)
C00D 0.0217(9) 0.0277(9) 0.0246(9) -0.0055(8) -0.0055(7) -0.0003(7)
C00E 0.0189(8) 0.0207(8) 0.0285(9) -0.0061(7) -0.0052(7) -0.0021(7)
C00F 0.0246(9) 0.0272(9) 0.0315(9) -0.0076(8) -0.0119(7) -0.0012(7)
C00G 0.0286(9) 0.0221(9) 0.0308(9) -0.0098(8) -0.0084(7) -0.0043(7)
C00H 0.0310(10) 0.0374(11) 0.0265(9) -0.0110(9) -0.0055(8) -0.0030(8)
C00I 0.0238(9) 0.0211(8) 0.0298(9) -0.0084(7) -0.0059(7) -0.0039(7)
C00J 0.0293(9) 0.0216(9) 0.0292(9) -0.0065(8) -0.0059(7) -0.0030(7)
C00K 0.0297(10) 0.0329(10) 0.0288(9) -0.0131(8) -0.0060(7) -0.0075(8)
C00L 0.0317(10) 0.0237(9) 0.0273(9) -0.0128(8) -0.0080(7) -0.0042(7)
C00M 0.0197(8) 0.0251(9) 0.0270(9) -0.0078(7) -0.0038(7) 0.0008(7)
C00N 0.0297(10) 0.0242(9) 0.0361(10) -0.0134(8) -0.0071(8) -0.0012(8)
C00O 0.0327(10) 0.0272(10) 0.0395(11) -0.0134(8) -0.0058(8) -0.0101(8)
C00P 0.0412(11) 0.0305(10) 0.0285(10) -0.0122(9) -0.0106(8) -0.0066(8)
C00Q 0.0365(11) 0.0453(13) 0.0232(9) -0.0117(10) -0.0053(8) 0.0027(8)
C00R 0.0329(10) 0.0263(10) 0.0327(10) -0.0100(8) -0.0047(8) 0.0033(8)
C00S 0.0492(14) 0.0437(13) 0.0303(11) -0.0140(11) -0.0083(9) 0.0000(9)
C00T 0.0444(12) 0.0472(13) 0.0292(10) -0.0219(11) -0.0105(9) -0.0003(9)
C00U 0.0378(11) 0.0343(11) 0.0308(10) -0.0106(9) -0.0044(9) 0.0091(8)
C002 0.0156(8) 0.0218(8) 0.0266(8) -0.0066(7) -0.0044(6) -0.0019(7)
C003 0.0170(8) 0.0208(8) 0.0250(8) -0.0061(7) -0.0044(6) -0.0027(7)
C004 0.0219(8) 0.0212(8) 0.0238(8) -0.0072(7) -0.0060(6) -0.0010(6)
C005 0.0171(8) 0.0254(9) 0.0272(9) -0.0080(7) -0.0044(6) -0.0036(7)
C006 0.0228(8) 0.0190(8) 0.0249(8) -0.0091(7) -0.0055(7) -0.0019(6)
C007 0.0187(8) 0.0227(8) 0.0300(9) -0.0070(7) -0.0075(7) -0.0047(7)
C008 0.0232(8) 0.0235(9) 0.0274(9) -0.0098(7) -0.0036(7) -0.0015(7)
C009 0.0207(8) 0.0251(9) 0.0303(9) -0.0058(7) -0.0063(7) -0.0027(7)

loop_
_atom_type_symbol
_atom_type_scat_dispersion_real
_atom_type_scat_dispersion_imag
_atom_type_scat_Cromer_Mann_a1
_atom_type_scat_Cromer_Mann_a2
_atom_type_scat_Cromer_Mann_a3
_atom_type_scat_Cromer_Mann_a4
_atom_type_scat_Cromer_Mann_b1
_atom_type_scat_Cromer_Mann_b2
_atom_type_scat_Cromer_Mann_b3
_atom_type_scat_Cromer_Mann_b4
_atom_type_scat_Cromer_Mann_c
_atom_type_scat_source
_atom_type_scat_dispersion_source
C 0.01920 0.00962 2.31000 1.02000 1.58860 0.86500 20.84390 10.20750 0.56870 51.65120 0.21560 'International Tables Volume C Table 6.1.1.4 (pp. 500-502)' 'Henke, Gullikson and Davis, At. Data and Nucl. Data Tables, 1993, 54, 2'
H 0.00000 0.00000 0.49300 0.32291 0.14019 0.04081 10.51090 26.12570 3.14236 57.79970 0.00304 'International Tables Volume C Table 6.1.1.4 (pp. 500-502)' 'Henke, Gullikson and Davis, At. Data and Nucl. Data Tables, 1993, 54, 2'
Se -0.79210 1.18296 17.00060 5.81960 3.97310 4.35430 2.40980 0.27260 15.23720 43.81630 2.84090 'International Tables Volume C Table 6.1.1.4 (pp. 500-502)' 'Henke, Gullikson and Davis, At. Data and Nucl. Data Tables, 1993, 54, 2'

loop_
_geom_angle_atom_site_label_1
_geom_angle_atom_site_label_2
_geom_angle_atom_site_label_3
_geom_angle
_geom_angle_site_symmetry_1
_geom_angle_site_symmetry_3
_geom_angle_publ_flag
C004 Se1 C00E 101.07(8) . . ?
C00D C00A H00A 119.64(11) . . ?
C00I C00A H00A 119.64(11) . . ?
C00I C00A C00D 120.72(17) . . ?
C00M C00B C00H 118.49(18) . . ?
C005 C00B C00H 121.85(18) . . ?
C005 C00B C00M 119.65(16) . . ?
C00L C00C H00C 119.41(11) . . ?
C007 C00C H00C 119.41(11) . . ?
C007 C00C C00L 121.17(17) . . ?
H00D C00D C00A 120.2(15) . . ?
C00J C00D C00A 119.56(18) . . ?
C00J C00D H00D 120.2(15) . . ?
C00M C00E Se1 119.96(13) . . ?
C003 C00E Se1 118.15(14) . . ?
C003 C00E C00M 121.80(17) . . ?
C00L C00F H00F 119.36(11) . . ?
C009 C00F H00F 119.36(11) . . ?
C009 C00F C00L 121.28(17) . . ?
C00J C00G H00G 119.8(15) . . ?
C004 C00G H00G 120.7(15) . . ?
C004 C00G C00J 119.54(18) . . ?
H00H C00H C00B 119.22(12) . . ?
C00Q C00H C00B 121.6(2) . . ?
C00Q C00H H00H 119.22(13) . . ?
H00I C00I C00A 120.39(11) . . ?
C004 C00I C00A 119.21(17) . . ?
C004 C00I H00I 120.39(11) . . ?
C00G C00J C00D 120.46(18) . . ?
H00J C00J C00D 123.0(15) . . ?
H00J C00J C00G 116.5(15) . . ?
C00O C00K H00K 119.20(12) . . ?
C005 C00K H00K 119.20(11) . . ?
C005 C00K C00O 121.61(18) . . ?
C00F C00L C00C 117.84(17) . . ?
C00P C00L C00C 121.38(18) . . ?
C00P C00L C00F 120.74(17) . . ?
C00E C00M C00B 119.24(16) . . ?
C00R C00M C00B 118.89(18) . . ?
C00R C00M C00E 121.86(18) . . ?
C00O C00N H00N 120.07(12) . . ?
C008 C00N H00N 120.07(11) . . ?
C008 C00N C00O 119.85(18) . . ?
C00N C00O C00K 119.95(18) . . ?
H00O C00O C00K 120.02(12) . . ?
H00O C00O C00N 120.02(12) . . ?
H00b C00P C00L 109.00(11) . . ?
H00e C00P C00L 109.00(11) . . ?
H00e C00P H00b 107.8 . . ?
C00T C00P C00L 112.93(17) . . ?
C00T C00P H00b 109.00(13) . . ?
C00T C00P H00e 109.00(12) . . ?
H00Q C00Q C00H 120.05(13) . . ?
C00U C00Q C00H 119.9(2) . . ?
C00U C00Q H00Q 120.05(12) . . ?
H00R C00R C00M 119.56(12) . . ?
C00U C00R C00M 120.9(2) . . ?
C00U C00R H00R 119.56(13) . . ?
H00m C00S H00l 109.5 . . ?
H00p C00S H00l 109.5 . . ?
H00p C00S H00m 109.5 . . ?
C00T C00S H00l 109.5 . . ?
C00T C00S H00m 109.5 . . ?
C00T C00S H00p 109.5 . . ?
C00S C00T C00P 113.89(19) . . ?
H00s C00T C00P 108.78(12) . . ?
H00s C00T C00S 108.78(14) . . ?
H00t C00T C00P 108.78(12) . . ?
H00t C00T C00S 108.78(14) . . ?
H00t C00T H00s 107.7 . . ?
C00R C00U C00Q 120.3(2) . . ?
H00U C00U C00Q 119.87(12) . . ?
H00U C00U C00R 119.87(13) . . ?
C005 C002 C003 120.25(16) . . ?
C008 C002 C003 121.00(16) . . ?
C008 C002 C005 118.74(17) . . ?
C002 C003 C00E 119.52(16) . . ?
C006 C003 C00E 122.69(16) . . ?
C006 C003 C002 117.79(15) . . ?
C00G C004 Se1 116.95(14) . . ?
C00I C004 Se1 122.53(14) . . ?
C00I C004 C00G 120.50(17) . . ?
C00K C005 C00B 122.18(17) . . ?
C002 C005 C00B 119.48(17) . . ?
C002 C005 C00K 118.33(17) . . ?
C007 C006 C003 121.29(16) . . ?
C009 C006 C003 120.29(16) . . ?
C009 C006 C007 118.33(16) . . ?
C006 C007 C00C 120.76(16) . . ?
H007 C007 C00C 119.62(11) . . ?
H007 C007 C006 119.62(10) . . ?
C002 C008 C00N 121.46(18) . . ?
H008 C008 C00N 119.27(11) . . ?
H008 C008 C002 119.27(11) . . ?
C006 C009 C00F 120.57(17) . . ?
H009 C009 C00F 119.72(11) . . ?
H009 C009 C006 119.72(11) . . ?

loop_
_geom_bond_atom_site_label_1
_geom_bond_atom_site_label_2
_geom_bond_distance
_geom_bond_site_symmetry_2
_geom_bond_publ_flag
Se1 C00E 1.9285(19) . ?
Se1 C004 1.9209(18) . ?
C00A H00A 0.9500 . ?
C00A C00D 1.389(3) . ?
C00A C00I 1.391(3) . ?
C00B C00H 1.412(3) . ?
C00B C00M 1.412(3) . ?
C00B C005 1.454(3) . ?
C00C H00C 0.9500 . ?
C00C C00L 1.398(3) . ?
C00C C007 1.387(3) . ?
C00D H00D 0.93(2) . ?
C00D C00J 1.388(3) . ?
C00E C00M 1.450(3) . ?
C00E C003 1.370(2) . ?
C00F H00F 0.9500 . ?
C00F C00L 1.389(3) . ?
C00F C009 1.393(3) . ?
C00G H00G 0.95(3) . ?
C00G C00J 1.388(3) . ?
C00G C004 1.395(3) . ?
C00H H00H 0.9500 . ?
C00H C00Q 1.371(3) . ?
C00I H00I 0.9500 . ?
C00I C004 1.391(3) . ?
C00J H00J 0.96(3) . ?
C00K H00K 0.9500 . ?
C00K C00O 1.377(3) . ?
C00K C005 1.412(3) . ?
C00L C00P 1.511(3) . ?
C00M C00R 1.416(3) . ?
C00N H00N 0.9500 . ?
C00N C00O 1.399(3) . ?
C00N C008 1.369(3) . ?
C00O H00O 0.9500 . ?
C00P H00b 0.9900 . ?
C00P H00e 0.9900 . ?
C00P C00T 1.521(3) . ?
C00Q H00Q 0.9500 . ?
C00Q C00U 1.393(4) . ?
C00R H00R 0.9500 . ?
C00R C00U 1.376(3) . ?
C00S H00l 0.9800 . ?
C00S H00m 0.9800 . ?
C00S H00p 0.9800 . ?
C00S C00T 1.519(3) . ?
C00T H00s 0.9900 . ?
C00T H00t 0.9900 . ?
C00U H00U 0.9500 . ?
C002 C003 1.452(3) . ?
C002 C005 1.415(2) . ?
C002 C008 1.420(2) . ?
C003 C006 1.498(2) . ?
C006 C007 1.395(2) . ?
C006 C009 1.394(2) . ?
C007 H007 0.9500 . ?
C008 H008 0.9500 . ?
C009 H009 0.9500 . ?

loop_
_geom_torsion_atom_site_label_1
_geom_torsion_atom_site_label_2
_geom_torsion_atom_site_label_3
_geom_torsion_atom_site_label_4
_geom_torsion
_geom_torsion_site_symmetry_1
_geom_torsion_site_symmetry_2
_geom_torsion_site_symmetry_3
_geom_torsion_site_symmetry_4
_geom_torsion_publ_flag
Se1 C00E C00M C00B -176.36(13) . . . . ?
Se1 C00E C00M C00R 4.77(17) . . . . ?
Se1 C00E C003 C002 176.08(12) . . . . ?
Se1 C00E C003 C006 -3.94(17) . . . . ?
Se1 C004 C00G C00J 177.51(14) . . . . ?
Se1 C004 C00I C00A -177.96(15) . . . . ?
C00A C00D C00J C00G 0.3(2) . . . . ?
C00A C00I C004 C00G 0.0(2) . . . . ?
C00B C00H C00Q C00U -0.9(2) . . . . ?
C00B C00M C00E C003 0.0(2) . . . . ?
C00B C00M C00R C00U -1.7(2) . . . . ?
C00B C005 C00K C00O 176.66(18) . . . . ?
C00B C005 C002 C003 2.73(19) . . . . ?
C00B C005 C002 C008 -175.99(16) . . . . ?
C00C C00L C00F C009 2.1(2) . . . . ?
C00C C00L C00P C00T -68.2(2) . . . . ?
C00C C007 C006 C003 -174.40(17) . . . . ?
C00C C007 C006 C009 2.0(2) . . . . ?
C00D C00J C00G C004 0.4(2) . . . . ?
C00E C00M C00R C00U 177.2(2) . . . . ?
C00E C003 C002 C005 -1.1(2) . . . . ?
C00E C003 C002 C008 177.64(17) . . . . ?
C00E C003 C006 C007 -72.6(2) . . . . ?
C00E C003 C006 C009 111.05(19) . . . . ?
C00F C00L C00P C00T 109.5(2) . . . . ?
C00F C009 C006 C003 174.89(17) . . . . ?
C00F C009 C006 C007 -1.6(2) . . . . ?
C00H C00Q C00U C00R 0.6(3) . . . . ?
C00K C00O C00N C008 1.6(2) . . . . ?
C00K C005 C002 C003 -178.48(16) . . . . ?
C00K C005 C002 C008 2.8(2) . . . . ?
C00L C00P C00T C00S -176.98(19) . . . . ?
C00M C00R C00U C00Q 0.6(2) . . . . ?
C00N C008 C002 C003 179.88(17) . . . . ?
C00N C008 C002 C005 -1.4(2) . . . . ?
C002 C003 C006 C007 107.39(17) . . . . ?
C002 C003 C006 C009 -68.97(18) . . . . ?
